data_7153375
loop_
_publ_author_name
'Salma, Yahya'
'Ballereau, St\'ephanie'
'Maaliki, Carine'
'Ladeira, Sonia'
'Andrieu-Abadie, Nathalie'
'G\'enisson, Yves'

_publ_section_title
;
 Flexible and enantioselective access to jaspine B and biologically active
 chain-modified analogues thereof.
;
_journal_issue 14
_journal_name_full 'Organic &amp; biomolecular chemistry'
_journal_page_first 3227
_journal_page_last 3243
_journal_paper_doi 10.1039/c004218h
_journal_volume 8
_journal_year 2010
_chemical_absolute_configuration syn
_chemical_formula_sum 'C20 H23 N O5'
_chemical_formula_weight 357.39
_chemical_name_systematic
;
?
;
_space_group_IT_number 4
_symmetry_cell_setting monoclinic
_symmetry_space_group_name_Hall 'P 2yb'
_symmetry_space_group_name_H-M 'P 1 21 1'
_atom_sites_solution_hydrogens geom
_atom_sites_solution_primary direct
_atom_sites_solution_secondary difmap
_audit_creation_method SHELXL-97
_cell_angle_alpha 90.00
_cell_angle_beta 92.832(2)
_cell_angle_gamma 90.00
_cell_formula_units_Z 4
_cell_length_a 7.4011(2)
_cell_length_b 21.6780(6)
_cell_length_c 11.5033(4)
_cell_measurement_reflns_used 9934
_cell_measurement_temperature 193(2)
_cell_measurement_theta_max 29.92
_cell_measurement_theta_min 2.58
_cell_volume 1843.35(10)
_computing_cell_refinement 'Bruker SMART'
_computing_data_collection 'Bruker SMART'
_computing_data_reduction 'Bruker SAINT'
_computing_molecular_graphics 'Bruker SHELXTL'
_computing_publication_material 'Bruker SHELXTL'
_computing_structure_refinement 'SHELXL-97 (Sheldrick, 1997)'
_computing_structure_solution 'SHELXS-97 (Sheldrick, 1990)'
_diffrn_ambient_temperature 193(2)
_diffrn_measured_fraction_theta_full 0.993
_diffrn_measured_fraction_theta_max 0.993
_diffrn_measurement_device_type 'CCD area detector'
_diffrn_measurement_method 'phi and omega scans'
_diffrn_radiation_monochromator graphite
_diffrn_radiation_source 'fine-focus sealed tube'
_diffrn_radiation_type MoK\a
_diffrn_radiation_wavelength 0.71073
_diffrn_reflns_av_R_equivalents 0.0276
_diffrn_reflns_av_sigmaI/netI 0.0334
_diffrn_reflns_limit_h_max 10
_diffrn_reflns_limit_h_min -10
_diffrn_reflns_limit_k_max 30
_diffrn_reflns_limit_k_min -30
_diffrn_reflns_limit_l_max 16
_diffrn_reflns_limit_l_min -16
_diffrn_reflns_number 31473
_diffrn_reflns_theta_full 30.51
_diffrn_reflns_theta_max 30.51
_diffrn_reflns_theta_min 5.17
_exptl_absorpt_coefficient_mu 0.093
_exptl_absorpt_correction_T_max 0.9817
_exptl_absorpt_correction_T_min 0.9466
_exptl_absorpt_correction_type multi-scan
_exptl_absorpt_process_details 'SADABS (Bruker-AXS)'
_exptl_crystal_colour colourless
_exptl_crystal_density_diffrn 1.288
_exptl_crystal_density_method 'not measured'
_exptl_crystal_description block
_exptl_crystal_F_000 760
_exptl_crystal_size_max 0.60
_exptl_crystal_size_mid 0.50
_exptl_crystal_size_min 0.20
_refine_diff_density_max 0.263
_refine_diff_density_min -0.182
_refine_diff_density_rms 0.033
_refine_ls_abs_structure_details 'Flack H D (1983), Acta Cryst. A39, 876-881'
_refine_ls_abs_structure_Flack 1.5(6)
_refine_ls_extinction_method none
_refine_ls_goodness_of_fit_ref 1.017
_refine_ls_hydrogen_treatment mixed
_refine_ls_matrix_type full
_refine_ls_number_parameters 477
_refine_ls_number_reflns 10457
_refine_ls_number_restraints 1
_refine_ls_restrained_S_all 1.017
_refine_ls_R_factor_all 0.0633
_refine_ls_R_factor_gt 0.0439
_refine_ls_shift/su_max 0.001
_refine_ls_shift/su_mean 0.000
_refine_ls_structure_factor_coef Fsqd
_refine_ls_weighting_details 'calc w=1/[\s^2^(Fo^2^)+(0.0537P)^2^+0.2020P] where P=(Fo^2^+2Fc^2^)/3'
_refine_ls_weighting_scheme calc
_refine_ls_wR_factor_gt 0.1015
_refine_ls_wR_factor_ref 0.1130
_reflns_number_gt 8163
_reflns_number_total 10457
_reflns_threshold_expression >2sigma(I)
_cod_data_source_file c004218h.txt
_cod_data_source_block 9
_cod_depositor_comments
;
The following automatic conversions were performed:

'_symmetry_cell_setting' value 'Monoclinic' changed to 'monoclinic'
according to /home/saulius/struct/CIF-dictionaries/cif_core.dic
dictionary named 'cif_core.dic' version 2.4.2 from 2011-04-26.

Automatic conversion script
Id: cif_fix_values 1891 2012-01-12 08:04:46Z andrius 
;
_cod_original_sg_symbol_H-M P2(1)
_cod_database_code 7153375

loop_
_symmetry_equiv_pos_as_xyz
'x, y, z'
'-x, y+1/2, -z'

loop_
_atom_site_label
_atom_site_type_symbol
_atom_site_fract_x
_atom_site_fract_y
_atom_site_fract_z
_atom_site_U_iso_or_equiv
_atom_site_adp_type
_atom_site_occupancy
_atom_site_symmetry_multiplicity
_atom_site_calc_flag
_atom_site_refinement_flags
O1 O 0.81109(17) 0.79950(6) 0.62713(12) 0.0493(3) Uani 1 1 d .
O2 O 0.5935(2) 0.46097(7) 0.84919(13) 0.0598(4) Uani 1 1 d .
O3 O 0.32108(17) 0.47431(6) 0.75998(13) 0.0515(3) Uani 1 1 d .
O4 O 0.4122(2) 0.46038(5) 0.46849(14) 0.0540(3) Uani 1 1 d .
H4A H 0.497(3) 0.4493(11) 0.426(2) 0.065 Uiso 1 1 d .
O5 O 0.31318(19) 0.62113(5) 0.41539(12) 0.0517(3) Uani 1 1 d .
N1 N 0.55234(17) 0.52176(7) 0.68663(14) 0.0433(3) Uani 1 1 d .
C1 C 0.8708(3) 0.82637(10) 0.5219(2) 0.0563(5) Uani 1 1 d .
H1A H 0.7907 0.8132 0.4561 0.084 Uiso 1 1 calc R
H1B H 0.9947 0.8129 0.5092 0.084 Uiso 1 1 calc R
H1C H 0.8679 0.8714 0.5282 0.084 Uiso 1 1 calc R
C2 C 0.7987(2) 0.73637(8) 0.63151(15) 0.0394(4) Uani 1 1 d .
C3 C 0.8503(2) 0.69691(8) 0.54466(16) 0.0415(4) Uani 1 1 d .
H3 H 0.8989 0.7129 0.4759 0.050 Uiso 1 1 calc R
C4 C 0.8302(2) 0.63337(8) 0.55923(16) 0.0428(4) Uani 1 1 d .
H4 H 0.8648 0.6064 0.4992 0.051 Uiso 1 1 calc R
C5 C 0.7614(2) 0.60868(8) 0.65861(16) 0.0401(4) Uani 1 1 d .
C6 C 0.7118(2) 0.64936(9) 0.74513(17) 0.0458(4) Uani 1 1 d .
H6 H 0.6645 0.6334 0.8143 0.055 Uiso 1 1 calc R
C7 C 0.7297(2) 0.71239(9) 0.73271(17) 0.0463(4) Uani 1 1 d .
H7 H 0.6952 0.7393 0.7929 0.056 Uiso 1 1 calc R
C8 C 0.7399(2) 0.53965(9) 0.6724(2) 0.0481(4) Uani 1 1 d .
H8A H 0.7848 0.5187 0.6030 0.058 Uiso 1 1 calc R
H8B H 0.8148 0.5257 0.7411 0.058 Uiso 1 1 calc R
C9 C 0.5004(2) 0.48438(7) 0.77106(16) 0.0427(4) Uani 1 1 d .
C10 C 0.2433(2) 0.50967(8) 0.66430(18) 0.0462(4) Uani 1 1 d .
H10A H 0.1558 0.5402 0.6923 0.055 Uiso 1 1 calc R
H10B H 0.1796 0.4823 0.6069 0.055 Uiso 1 1 calc R
C11 C 0.40168(19) 0.54243(7) 0.60925(15) 0.0362(3) Uani 1 1 d .
H11 H 0.3870 0.5881 0.6165 0.043 Uiso 1 1 calc R
C12 C 0.4253(2) 0.52567(7) 0.48269(16) 0.0390(3) Uani 1 1 d .
H12 H 0.5483 0.5392 0.4609 0.047 Uiso 1 1 calc R
C13 C 0.2858(3) 0.55664(7) 0.40222(17) 0.0442(4) Uani 1 1 d .
H13A H 0.3016 0.5441 0.3206 0.053 Uiso 1 1 calc R
H13B H 0.1622 0.5452 0.4235 0.053 Uiso 1 1 calc R
C14 C 0.2178(2) 0.65732(7) 0.33186(15) 0.0377(3) Uani 1 1 d .
H14A H 0.0861 0.6514 0.3381 0.045 Uiso 1 1 calc R
H14B H 0.2501 0.6449 0.2527 0.045 Uiso 1 1 calc R
C15 C 0.26648(18) 0.72417(7) 0.35267(14) 0.0324(3) Uani 1 1 d .
C16 C 0.3444(2) 0.74367(7) 0.45875(15) 0.0383(3) Uani 1 1 d .
H16 H 0.3659 0.7150 0.5203 0.046 Uiso 1 1 calc R
C17 C 0.3909(2) 0.80538(8) 0.47446(17) 0.0452(4) Uani 1 1 d .
H17 H 0.4439 0.8186 0.5471 0.054 Uiso 1 1 calc R
C18 C 0.3610(3) 0.84749(8) 0.3860(2) 0.0532(5) Uani 1 1 d .
H18 H 0.3928 0.8896 0.3974 0.064 Uiso 1 1 calc R
C19 C 0.2843(3) 0.82800(9) 0.28033(19) 0.0537(5) Uani 1 1 d .
H19 H 0.2640 0.8568 0.2188 0.064 Uiso 1 1 calc R
C20 C 0.2366(2) 0.76634(8) 0.26366(16) 0.0427(4) Uani 1 1 d .
H20 H 0.1834 0.7533 0.1909 0.051 Uiso 1 1 calc R
O6 O 0.7463(2) 0.10036(6) 0.10910(12) 0.0536(3) Uani 1 1 d .
O7 O 0.7136(3) 0.45131(10) 0.3468(2) 0.1083(8) Uani 1 1 d .
O8 O 0.9953(2) 0.45726(7) 0.28754(16) 0.0695(4) Uani 1 1 d .
O9 O 0.8959(2) 0.46593(6) 0.00328(14) 0.0617(4) Uani 1 1 d .
H9 H 0.802(3) 0.4703(13) -0.042(3) 0.074 Uiso 1 1 d .
O10 O 1.1126(2) 0.32222(6) -0.06421(13) 0.0607(4) Uani 1 1 d .
N2 N 0.8115(2) 0.38899(7) 0.20274(14) 0.0450(3) Uani 1 1 d .
C21 C 0.6809(3) 0.06923(10) 0.0075(2) 0.0626(5) Uani 1 1 d .
H21A H 0.7349 0.0874 -0.0607 0.094 Uiso 1 1 calc R
H21B H 0.5490 0.0732 -0.0004 0.094 Uiso 1 1 calc R
H21C H 0.7136 0.0255 0.0132 0.094 Uiso 1 1 calc R
C22 C 0.7178(2) 0.16250(8) 0.11670(15) 0.0398(3) Uani 1 1 d .
C23 C 0.7905(2) 0.19109(8) 0.21679(16) 0.0427(4) Uani 1 1 d .
H23 H 0.8572 0.1675 0.2737 0.051 Uiso 1 1 calc R
C24 C 0.7667(2) 0.25312(8) 0.23388(17) 0.0428(4) Uani 1 1 d .
H24 H 0.8156 0.2719 0.3031 0.051 Uiso 1 1 calc R
C25 C 0.6716(2) 0.28898(8) 0.15093(17) 0.0412(4) Uani 1 1 d .
C26 C 0.6019(2) 0.26022(9) 0.05145(18) 0.0486(4) Uani 1 1 d .
H26 H 0.5377 0.2842 -0.0061 0.058 Uiso 1 1 calc R
C27 C 0.6225(2) 0.19740(9) 0.03284(16) 0.0468(4) Uani 1 1 d .
H27 H 0.5724 0.1786 -0.0360 0.056 Uiso 1 1 calc R
C28 C 0.6429(2) 0.35708(9) 0.1716(2) 0.0522(5) Uani 1 1 d .
H28A H 0.5866 0.3759 0.1003 0.063 Uiso 1 1 calc R
H28B H 0.5584 0.3624 0.2350 0.063 Uiso 1 1 calc R
C29 C 0.8284(3) 0.43341(9) 0.2837(2) 0.0605(5) Uani 1 1 d .
C30 C 1.1012(3) 0.42726(9) 0.20428(18) 0.0513(4) Uani 1 1 d .
H30A H 1.2010 0.4036 0.2437 0.062 Uiso 1 1 calc R
H30B H 1.1536 0.4578 0.1516 0.062 Uiso 1 1 calc R
C31 C 0.9710(2) 0.38361(7) 0.13546(15) 0.0370(3) Uani 1 1 d .
H31 H 1.0183 0.3404 0.1402 0.044 Uiso 1 1 calc R
C32 C 0.9347(3) 0.40171(7) 0.00855(16) 0.0441(4) Uani 1 1 d .
H32 H 0.8259 0.3786 -0.0228 0.053 Uiso 1 1 calc R
C33 C 1.0909(3) 0.38709(9) -0.06563(19) 0.0555(5) Uani 1 1 d .
H33A H 1.0654 0.4018 -0.1462 0.067 Uiso 1 1 calc R
H33B H 1.2024 0.4075 -0.0339 0.067 Uiso 1 1 calc R
C34 C 1.2076(2) 0.29908(9) -0.15727(16) 0.0444(4) Uani 1 1 d .
H34A H 1.3323 0.3157 -0.1535 0.053 Uiso 1 1 calc R
H34B H 1.1473 0.3122 -0.2319 0.053 Uiso 1 1 calc R
C35 C 1.2131(2) 0.22955(9) -0.15100(15) 0.0399(4) Uani 1 1 d .
C36 C 1.3011(2) 0.19718(10) -0.23661(16) 0.0497(4) Uani 1 1 d .
H36 H 1.3591 0.2190 -0.2959 0.060 Uiso 1 1 calc R
C37 C 1.3041(3) 0.13323(11) -0.2352(2) 0.0609(6) Uani 1 1 d .
H37 H 1.3635 0.1115 -0.2939 0.073 Uiso 1 1 calc R
C38 C 1.2218(3) 0.10109(11) -0.1495(2) 0.0609(6) Uani 1 1 d .
H38 H 1.2246 0.0573 -0.1490 0.073 Uiso 1 1 calc R
C39 C 1.1351(3) 0.13271(10) -0.0642(2) 0.0538(5) Uani 1 1 d .
H39 H 1.0781 0.1105 -0.0049 0.065 Uiso 1 1 calc R
C40 C 1.1308(2) 0.19686(9) -0.06461(17) 0.0447(4) Uani 1 1 d .
H40 H 1.0713 0.2183 -0.0055 0.054 Uiso 1 1 calc R

loop_
_atom_site_aniso_label
_atom_site_aniso_U_11
_atom_site_aniso_U_22
_atom_site_aniso_U_33
_atom_site_aniso_U_23
_atom_site_aniso_U_13
_atom_site_aniso_U_12
O1 0.0535(7) 0.0453(6) 0.0488(8) -0.0039(6) 0.0014(6) 0.0008(5)
O2 0.0761(9) 0.0500(7) 0.0529(9) 0.0126(7) -0.0023(7) 0.0102(7)
O3 0.0513(7) 0.0461(7) 0.0582(9) 0.0099(6) 0.0138(6) -0.0071(5)
O4 0.0680(8) 0.0254(5) 0.0696(10) 0.0008(6) 0.0120(7) 0.0056(5)
O5 0.0727(8) 0.0268(5) 0.0530(8) -0.0005(5) -0.0229(7) 0.0030(5)
N1 0.0318(6) 0.0448(7) 0.0531(9) 0.0134(7) -0.0003(6) -0.0021(5)
C1 0.0576(11) 0.0510(10) 0.0604(14) 0.0076(10) 0.0044(9) -0.0019(8)
C2 0.0313(7) 0.0480(9) 0.0385(9) -0.0028(7) -0.0025(6) -0.0012(6)
C3 0.0409(8) 0.0504(9) 0.0334(9) 0.0004(7) 0.0034(7) -0.0064(7)
C4 0.0386(8) 0.0481(9) 0.0417(10) -0.0048(8) 0.0032(7) -0.0044(7)
C5 0.0260(6) 0.0498(9) 0.0443(10) 0.0034(7) -0.0016(6) -0.0025(6)
C6 0.0355(7) 0.0609(11) 0.0414(10) 0.0064(8) 0.0061(7) -0.0048(7)
C7 0.0400(8) 0.0594(11) 0.0398(10) -0.0071(8) 0.0054(7) 0.0018(7)
C8 0.0317(7) 0.0486(9) 0.0636(13) 0.0105(9) -0.0015(7) 0.0017(7)
C9 0.0534(9) 0.0316(7) 0.0433(10) 0.0017(7) 0.0063(8) 0.0030(6)
C10 0.0367(8) 0.0504(10) 0.0520(11) -0.0006(8) 0.0070(7) -0.0083(7)
C11 0.0293(6) 0.0327(7) 0.0465(10) 0.0033(6) -0.0003(6) -0.0005(5)
C12 0.0416(8) 0.0277(7) 0.0481(10) 0.0021(6) 0.0055(7) 0.0010(6)
C13 0.0582(10) 0.0287(7) 0.0449(10) -0.0037(7) -0.0056(8) 0.0000(6)
C14 0.0451(8) 0.0343(7) 0.0330(8) -0.0008(6) -0.0067(6) 0.0033(6)
C15 0.0308(6) 0.0320(6) 0.0343(8) 0.0004(6) 0.0005(6) 0.0030(5)
C16 0.0443(8) 0.0376(8) 0.0327(8) 0.0004(6) -0.0023(6) 0.0006(6)
C17 0.0493(9) 0.0420(8) 0.0436(10) -0.0065(7) -0.0048(7) -0.0061(7)
C18 0.0604(11) 0.0368(8) 0.0615(13) 0.0009(8) -0.0069(9) -0.0113(8)
C19 0.0672(11) 0.0389(8) 0.0537(12) 0.0163(8) -0.0117(9) -0.0055(8)
C20 0.0477(8) 0.0421(8) 0.0371(9) 0.0033(7) -0.0099(7) -0.0016(7)
O6 0.0694(8) 0.0432(7) 0.0476(8) 0.0034(6) -0.0042(6) -0.0023(6)
O7 0.1266(17) 0.0810(13) 0.1237(19) -0.0418(12) 0.0692(15) 0.0035(12)
O8 0.0884(11) 0.0529(8) 0.0677(11) -0.0233(7) 0.0080(8) -0.0146(7)
O9 0.0876(10) 0.0352(6) 0.0608(10) 0.0037(6) -0.0125(8) 0.0077(7)
O10 0.0972(11) 0.0429(7) 0.0449(8) 0.0022(6) 0.0320(7) -0.0004(7)
N2 0.0480(7) 0.0381(7) 0.0498(9) -0.0036(6) 0.0104(7) -0.0010(6)
C21 0.0845(15) 0.0513(11) 0.0517(13) -0.0035(10) -0.0006(11) -0.0074(10)
C22 0.0390(7) 0.0420(8) 0.0384(9) 0.0066(7) 0.0028(6) -0.0061(7)
C23 0.0407(8) 0.0457(9) 0.0411(10) 0.0099(7) -0.0047(7) -0.0040(6)
C24 0.0368(7) 0.0480(9) 0.0430(10) 0.0033(7) -0.0022(7) -0.0080(6)
C25 0.0299(7) 0.0423(8) 0.0517(10) 0.0081(7) 0.0036(7) -0.0028(6)
C26 0.0422(8) 0.0525(10) 0.0503(11) 0.0161(8) -0.0074(8) -0.0018(7)
C27 0.0488(9) 0.0536(10) 0.0371(10) 0.0060(8) -0.0056(7) -0.0069(8)
C28 0.0376(8) 0.0464(9) 0.0729(14) 0.0066(9) 0.0063(8) 0.0053(7)
C29 0.0838(15) 0.0411(9) 0.0581(14) -0.0049(9) 0.0175(11) 0.0078(10)
C30 0.0589(10) 0.0479(10) 0.0466(11) -0.0004(8) -0.0035(8) -0.0116(8)
C31 0.0411(7) 0.0308(6) 0.0393(9) -0.0008(6) 0.0039(6) -0.0027(6)
C32 0.0603(10) 0.0319(7) 0.0395(10) 0.0008(7) -0.0017(8) -0.0036(7)
C33 0.0803(13) 0.0401(9) 0.0474(12) 0.0051(8) 0.0166(10) -0.0106(9)
C34 0.0423(8) 0.0575(10) 0.0341(9) 0.0054(8) 0.0088(7) -0.0005(7)
C35 0.0319(7) 0.0559(10) 0.0317(9) 0.0002(7) 0.0014(6) 0.0039(7)
C36 0.0374(8) 0.0785(13) 0.0333(9) -0.0040(9) 0.0019(7) 0.0080(8)
C37 0.0529(10) 0.0775(14) 0.0515(12) -0.0230(11) -0.0049(9) 0.0217(10)
C38 0.0564(11) 0.0558(12) 0.0687(15) -0.0123(11) -0.0143(10) 0.0086(9)
C39 0.0522(10) 0.0532(10) 0.0555(12) 0.0034(9) -0.0016(9) -0.0007(8)
C40 0.0404(8) 0.0519(10) 0.0423(10) -0.0005(8) 0.0059(7) 0.0037(7)

loop_
_atom_type_symbol
_atom_type_description
_atom_type_scat_dispersion_real
_atom_type_scat_dispersion_imag
_atom_type_scat_source
C C 0.0033 0.0016 'International Tables Vol C Tables 4.2.6.8 and 6.1.1.4'
H H 0.0000 0.0000 'International Tables Vol C Tables 4.2.6.8 and 6.1.1.4'
N N 0.0061 0.0033 'International Tables Vol C Tables 4.2.6.8 and 6.1.1.4'
O O 0.0106 0.0060 'International Tables Vol C Tables 4.2.6.8 and 6.1.1.4'

loop_
_geom_angle_atom_site_label_1
_geom_angle_atom_site_label_2
_geom_angle_atom_site_label_3
_geom_angle
C2 O1 C1 117.40(15)
C9 O3 C10 109.99(13)
C14 O5 C13 114.40(12)
C9 N1 C8 123.57(15)
C9 N1 C11 112.96(13)
C8 N1 C11 123.47(14)
O1 C2 C3 124.66(17)
O1 C2 C7 115.46(16)
C3 C2 C7 119.87(17)
C2 C3 C4 119.24(17)
C5 C4 C3 121.80(17)
C4 C5 C6 117.84(17)
C4 C5 C8 120.93(17)
C6 C5 C8 121.23(17)
C7 C6 C5 121.50(18)
C6 C7 C2 119.74(17)
N1 C8 C5 112.33(13)
O2 C9 N1 128.12(17)
O2 C9 O3 121.52(17)
N1 C9 O3 110.36(15)
O3 C10 C11 106.11(13)
N1 C11 C12 112.93(13)
N1 C11 C10 100.50(13)
C12 C11 C10 114.30(13)
O4 C12 C13 109.27(14)
O4 C12 C11 109.66(14)
C13 C12 C11 111.93(13)
O5 C13 C12 106.41(13)
O5 C14 C15 108.68(12)
C20 C15 C16 119.59(14)
C20 C15 C14 119.29(14)
C16 C15 C14 121.10(14)
C15 C16 C17 119.72(15)
C18 C17 C16 120.79(17)
C17 C18 C19 119.43(16)
C18 C19 C20 120.31(17)
C15 C20 C19 120.15(16)
C22 O6 C21 118.39(15)
C29 O8 C30 109.81(15)
C34 O10 C33 114.04(15)
C29 N2 C31 112.25(16)
C29 N2 C28 124.14(18)
C31 N2 C28 122.81(15)
O6 C22 C27 124.51(16)
O6 C22 C23 115.90(15)
C27 C22 C23 119.59(16)
C24 C23 C22 120.51(16)
C23 C24 C25 120.85(17)
C26 C25 C24 118.09(16)
C26 C25 C28 121.44(17)
C24 C25 C28 120.45(17)
C25 C26 C27 122.10(16)
C26 C27 C22 118.86(17)
N2 C28 C25 112.16(14)
O7 C29 O8 122.1(2)
O7 C29 N2 127.1(2)
O8 C29 N2 110.78(18)
O8 C30 C31 105.97(15)
N2 C31 C32 112.44(14)
N2 C31 C30 100.46(14)
C32 C31 C30 114.24(14)
O9 C32 C33 109.95(15)
O9 C32 C31 108.59(14)
C33 C32 C31 112.66(16)
O10 C33 C32 107.02(15)
O10 C34 C35 109.52(14)
C40 C35 C36 119.05(18)
C40 C35 C34 122.21(16)
C36 C35 C34 118.73(17)
C37 C36 C35 120.1(2)
C38 C37 C36 120.6(2)
C37 C38 C39 119.7(2)
C38 C39 C40 120.3(2)
C35 C40 C39 120.21(19)

loop_
_geom_bond_atom_site_label_1
_geom_bond_atom_site_label_2
_geom_bond_distance
O1 C2 1.373(2)
O1 C1 1.433(3)
O2 C9 1.216(2)
O3 C9 1.345(2)
O3 C10 1.438(2)
O4 C12 1.4275(18)
O5 C14 1.4035(19)
O5 C13 1.4197(19)
N1 C9 1.336(2)
N1 C8 1.458(2)
N1 C11 1.462(2)
C2 C3 1.383(3)
C2 C7 1.395(3)
C3 C4 1.396(2)
C4 C5 1.382(3)
C5 C6 1.393(3)
C5 C8 1.514(3)
C6 C7 1.381(3)
C10 C11 1.534(2)
C11 C12 1.519(3)
C12 C13 1.510(2)
C14 C15 1.509(2)
C15 C20 1.382(2)
C15 C16 1.390(2)
C16 C17 1.391(2)
C17 C18 1.377(3)
C18 C19 1.382(3)
C19 C20 1.393(2)
O6 C22 1.367(2)
O6 C21 1.414(2)
O7 C29 1.209(3)
O8 C29 1.338(3)
O8 C30 1.424(3)
O9 C32 1.422(2)
O10 C34 1.402(2)
O10 C33 1.415(2)
N2 C29 1.341(3)
N2 C31 1.448(2)
N2 C28 1.456(2)
C22 C27 1.390(2)
C22 C23 1.392(3)
C23 C24 1.372(2)
C24 C25 1.394(2)
C25 C26 1.381(3)
C25 C28 1.512(3)
C26 C27 1.388(3)
C30 C31 1.541(2)
C31 C32 1.523(2)
C32 C33 1.504(3)
C34 C35 1.510(3)
C35 C40 1.386(3)
C35 C36 1.396(3)
C36 C37 1.386(3)
C37 C38 1.373(4)
C38 C39 1.382(3)
C39 C40 1.391(3)
